data_7251910
loop_
_publ_author_name
'Yamamoto, Hikaru'
'Tsubakihara, Yoshichika'
'Sato-Tomita, Ayana'
'Jin, Mingoo'

_publ_section_title
;
 Stepwise introduction of dipole blades into triptycenes: opening the
 variety of crystalline molecular packing modes
;
_journal_issue 20
_journal_name_full CrystEngComm
_journal_page_first 3166
_journal_page_last 3170
_journal_paper_doi 10.1039/D6CE00126B
_journal_volume 28
_journal_year 2026
_chemical_formula_moiety 'C24 H14'
_chemical_formula_sum 'C24 H14'
_chemical_formula_weight 302.35
_space_group_crystal_system monoclinic
_space_group_IT_number 9
_space_group_name_Hall 'C -2yc'
_space_group_name_H-M_alt 'C 1 c 1'
_atom_sites_solution_hydrogens geom
_atom_sites_solution_primary dual
_audit_creation_date 2026-03-05
_audit_creation_method
;
Olex2 1.5
(compiled 2023.03.06 svn.rbb2c1857 for OlexSys, GUI svn.r6748)
;
_audit_update_record
;
2026-04-09 deposited with the CCDC.	2026-04-23 downloaded from the CCDC.
;
_cell_angle_alpha 90
_cell_angle_beta 116.276(2)
_cell_angle_gamma 90
_cell_formula_units_Z 4
_cell_length_a 8.11040(10)
_cell_length_b 27.2387(3)
_cell_length_c 8.34000(10)
_cell_measurement_reflns_used 14306
_cell_measurement_temperature 293
_cell_measurement_theta_max 75.5260
_cell_measurement_theta_min 3.2310
_cell_volume 1652.07(4)
_computing_cell_refinement 'CrysAlisPro 1.171.40.69a (Rigaku OD, 2020)'
_computing_data_collection 'CrysAlisPro 1.171.40.69a (Rigaku OD, 2020)'
_computing_data_reduction 'CrysAlisPro 1.171.40.69a (Rigaku OD, 2020)'
_computing_molecular_graphics 'Olex2 1.5 (Dolomanov et al., 2009)'
_computing_publication_material 'Olex2 1.5 (Dolomanov et al., 2009)'
_computing_structure_refinement 'SHELXL 2018/1 (Sheldrick, 2015)'
_computing_structure_solution 'SHELXT 2014/5 (Sheldrick, 2014)'
_diffrn_ambient_temperature 293
_diffrn_detector 'Hybrid Pixel Array Detector'
_diffrn_detector_area_resol_mean 10.0000
_diffrn_detector_type HyPix
_diffrn_measured_fraction_theta_full 0.998
_diffrn_measured_fraction_theta_max 0.983
_diffrn_measurement_details
;
List of Runs (angles in degrees, time in seconds):

  # Type    Start    End  Width  t~exp~   \w     \q     \k     \f   Frames
#--------------------------------------------------------------------------
  1  \w    -75.00  24.00   0.50    0.23    --  -48.41  91.00-109.00  198
  2  \w    -14.00  25.00   0.50    0.23    --  -48.41  19.00-180.00   78
  3  \w    -14.00  25.00   0.50    0.23    --  -48.41  19.00-120.00   78
  4  \w    -14.00  25.00   0.50    0.23    --  -48.41  19.00  30.00   78
  5  \w    -65.00 -30.00   0.50    0.23    -- -102.00  57.00-150.00   70
  6  \w    -65.00 -30.00   0.50    0.23    -- -102.00  57.00-120.00   70
  7  \w    -65.00 -30.00   0.50    0.23    -- -102.00  57.00-180.00   70
  8  \w    -65.00 -30.00   0.50    0.23    -- -102.00  57.00 -90.00   70
  9  \w    -65.00 -30.00   0.50    0.23    -- -102.00  57.00  30.00   70
 10  \w    -65.00 -30.00   0.50    0.23    -- -102.00  57.00  60.00   70
 11  \w    -65.00 -30.00   0.50    0.23    -- -102.00  57.00 120.00   70
 12  \w    -65.00 -30.00   0.50    0.23    -- -102.00  57.00  90.00   70
 13  \w   -106.00 -30.00   0.50    0.23    -- -102.00  91.00-109.00  152
 14  \w   -111.00 -30.00   0.50    0.23    -- -102.00 125.00-180.00  162
 15  \w   -111.00 -30.00   0.50    0.23    -- -102.00 125.00-120.00  162
 16  \w   -175.00 -94.00   0.50    0.23    -- -102.00 -19.00 -30.00  162
 17  \w   -174.00 -80.00   0.50    0.23    -- -102.00 -91.00 136.00  188
 18  \w   -175.00 -94.00   0.50    0.23    -- -102.00 -19.00  30.00  162
 19  \w   -119.00 -74.00   0.50    0.23    --  -48.41-125.00 -60.00   90
 20  \w   -119.00 -74.00   0.50    0.23    --  -48.41-125.00-150.00   90
 21  \w    -24.00  18.00   0.50    0.23    --   48.41 -19.00-120.00   84
 22  \w    -23.00  41.00   0.50    0.23    --   48.41 -37.00-180.00  128
 23  \w     95.00 175.00   0.50    0.23    --  102.75  19.00-150.00  160
 24  \w     82.00 174.00   0.50    0.23    --  102.75  77.00-180.00  184
 25  \w     84.00 174.00   0.50    0.23    --  102.75  91.00-109.00  180
 26  \w     31.00 106.00   0.50    0.23    --  102.75 -91.00 136.00  150
 27  \w     31.00 106.00   0.50    0.23    --  102.75 -99.00   0.00  150
 28  \w     31.00 106.00   0.50    0.23    --  102.75 -99.00 -30.00  150
 29  \w     31.00  69.00   0.50    0.23    --  102.75 -57.00-180.00   76
 30  \w     18.00  94.00   0.50    0.23    --   48.41-125.00-180.00  152
 31  \w     31.00 111.00   0.50    0.23    --  102.75-125.00   0.00  160
 32  \w     31.00 106.00   0.50    0.23    --  102.75 -99.00 120.00  150
 33  \w    -22.00  75.00   0.50    0.23    --   48.41 -91.00 136.00  194
 34  \w    -24.00  18.00   0.50    0.23    --   48.41 -19.00  60.00   84
 35  \w    -24.00  18.00   0.50    0.23    --   48.41 -19.00 120.00   84
 36  \w     28.00 119.00   0.50    0.23    --   48.41  77.00-150.00  182
 37  \w   -174.00 -94.00   0.50    0.23    -- -102.00 -37.00   0.00  160
 38  \w   -174.00 -94.00   0.50    0.23    -- -102.00 -37.00 150.00  160
 39  \w   -174.00 -89.00   0.50    0.23    -- -102.00 -57.00 150.00  170
 40  \w   -174.00 -89.00   0.50    0.23    -- -102.00 -57.00  90.00  170
;
_diffrn_measurement_device 'four-circle diffractometer'
_diffrn_measurement_device_type 'XtaLAB Synergy R, DW system, HyPix'
_diffrn_measurement_method '\w scans'
_diffrn_orient_matrix_type 'CrysAlisPro convention (1999,Acta A55,543-557)'
_diffrn_orient_matrix_UB_11 0.0066207000
_diffrn_orient_matrix_UB_12 -0.0500968000
_diffrn_orient_matrix_UB_13 -0.0827263000
_diffrn_orient_matrix_UB_21 0.1794182000
_diffrn_orient_matrix_UB_22 -0.0125902000
_diffrn_orient_matrix_UB_23 0.1664215000
_diffrn_orient_matrix_UB_31 -0.1124733000
_diffrn_orient_matrix_UB_32 -0.0230213000
_diffrn_orient_matrix_UB_33 0.0888525000
_diffrn_radiation_monochromator mirror
_diffrn_radiation_probe x-ray
_diffrn_radiation_type 'Cu K\a'
_diffrn_radiation_wavelength 1.54184
_diffrn_reflns_av_R_equivalents 0.0231
_diffrn_reflns_av_unetI/netI 0.0146
_diffrn_reflns_Laue_measured_fraction_full 0.998
_diffrn_reflns_Laue_measured_fraction_max 0.983
_diffrn_reflns_limit_h_max 9
_diffrn_reflns_limit_h_min -10
_diffrn_reflns_limit_k_max 33
_diffrn_reflns_limit_k_min -34
_diffrn_reflns_limit_l_max 10
_diffrn_reflns_limit_l_min -10
_diffrn_reflns_number 15033
_diffrn_reflns_point_group_measured_fraction_full 0.905
_diffrn_reflns_point_group_measured_fraction_max 0.871
_diffrn_reflns_theta_full 67.684
_diffrn_reflns_theta_max 75.638
_diffrn_reflns_theta_min 3.245
_diffrn_source 'Rotating-anode X-ray tube'
_diffrn_source_type 'Rigaku (Cu) X-ray Source'
_exptl_absorpt_coefficient_mu 0.525
_exptl_absorpt_correction_T_max 1.00000
_exptl_absorpt_correction_T_min 0.87721
_exptl_absorpt_correction_type multi-scan
_exptl_absorpt_process_details
;
CrysAlisPro 1.171.40.69a (Rigaku Oxford Diffraction, 2020)
Empirical absorption correction using spherical harmonics,
 implemented in SCALE3 ABSPACK scaling algorithm.
;
_exptl_crystal_colour 'clear light colourless'
_exptl_crystal_colour_lustre clear
_exptl_crystal_colour_modifier light
_exptl_crystal_colour_primary colourless
_exptl_crystal_density_diffrn 1.216
_exptl_crystal_description block
_exptl_crystal_F_000 632
_exptl_crystal_size_max 0.05
_exptl_crystal_size_mid 0.05
_exptl_crystal_size_min 0.05
_refine_diff_density_max 0.133
_refine_diff_density_min -0.113
_refine_diff_density_rms 0.024
_refine_ls_abs_structure_details
;
 Flack x determined using 1257 quotients [(I+)-(I-)]/[(I+)+(I-)]
 (Parsons, Flack and Wagner, Acta Cryst. B69 (2013) 249-259).
;
_refine_ls_abs_structure_Flack -0.2(5)
_refine_ls_extinction_coef 0.0036(5)
_refine_ls_extinction_expression Fc^*^=kFc[1+0.001xFc^2^\l^3^/sin(2\q)]^-1/4^
_refine_ls_extinction_method 'SHELXL-2018/1 (Sheldrick 2018)'
_refine_ls_goodness_of_fit_ref 1.073
_refine_ls_hydrogen_treatment constr
_refine_ls_matrix_type full
_refine_ls_number_parameters 218
_refine_ls_number_reflns 2997
_refine_ls_number_restraints 2
_refine_ls_restrained_S_all 1.073
_refine_ls_R_factor_all 0.0288
_refine_ls_R_factor_gt 0.0285
_refine_ls_shift/su_max 0.001
_refine_ls_shift/su_mean 0.000
_refine_ls_structure_factor_coef Fsqd
_refine_ls_weighting_details 'w=1/[\s^2^(Fo^2^)+(0.0434P)^2^+0.2385P] where P=(Fo^2^+2Fc^2^)/3'
_refine_ls_weighting_scheme calc
_refine_ls_wR_factor_gt 0.0780
_refine_ls_wR_factor_ref 0.0783
_reflns_Friedel_coverage 0.764
_reflns_Friedel_fraction_full 0.810
_reflns_Friedel_fraction_max 0.758
_reflns_number_gt 2955
_reflns_number_total 2997
_reflns_threshold_expression 'I > 2\s(I)'
_cod_data_source_file d6ce00126b2.cif
_cod_data_source_block 1a
_cod_depositor_comments 'Adding full bibliography for 7251910--7251913.cif.'
_cod_database_code 7251910
_shelx_shelxl_version_number 2018/1
_chemical_oxdiff_formula 'H C'
_shelx_space_group_comment
;
The symmetry employed for this shelxl refinement is uniquely defined
by the following loop, which should always be used as a source of
symmetry information in preference to the above space-group names.
They are only intended as comments.
;
_olex2_refinement_description
;
1.a Aromatic/amide H refined with riding coordinates:
 C004(H004), C006(H006), C00C(H00C), C00E(H00E), C00F(H00F), C00G(H00G),
 C00H(H00H), C00I(H00I), C00J(H00J), C00K(H00K), C00N(H00N), C00O(H00O)
1.b :
 C00L(H00L), C00M(H00M)
;
_olex2_submission_special_instructions 'No special instructions were received'
_oxdiff_exptl_absorpt_empirical_details
;
Empirical correction (ABSPACK) includes:
- Absorption correction using spherical harmonics
- Frame scaling
;
_oxdiff_exptl_absorpt_empirical_full_max 1.706
_oxdiff_exptl_absorpt_empirical_full_min 0.628

loop_
_space_group_symop_operation_xyz
'x, y, z'
'x, -y, z+1/2'
'x+1/2, y+1/2, z'
'x+1/2, -y+1/2, z+1/2'

loop_
_atom_site_label
_atom_site_type_symbol
_atom_site_fract_x
_atom_site_fract_y
_atom_site_fract_z
_atom_site_U_iso_or_equiv
_atom_site_adp_type
_atom_site_occupancy
_atom_site_site_symmetry_order
_atom_site_calc_flag
_atom_site_refinement_flags_posn
_atom_site_refinement_flags_adp
_atom_site_refinement_flags_occupancy
_atom_site_disorder_assembly
_atom_site_disorder_group
C001 C 0.5604(2) 0.66152(6) 0.3831(2) 0.0402(3) Uani 1 1 d . . . . .
C002 C 0.3782(2) 0.65756(6) 0.5521(2) 0.0401(3) Uani 1 1 d . . . . .
C003 C 0.5065(2) 0.61390(6) 0.3213(2) 0.0404(3) Uani 1 1 d . . . . .
C004 C 0.6015(3) 0.69450(7) 0.2800(3) 0.0524(4) Uani 1 1 d . . . . .
H004 H 0.637839 0.726348 0.320404 0.063 Uiso 1 1 calc R U . . .
C005 C 0.4666(2) 0.58165(6) 0.4513(2) 0.0411(4) Uani 1 1 d . . . . .
C006 C 0.4940(3) 0.59923(7) 0.1581(3) 0.0521(4) Uani 1 1 d . . . . .
H006 H 0.458362 0.567372 0.117459 0.062 Uiso 1 1 calc R U . . .
C007 C 0.3229(2) 0.61039(6) 0.4873(2) 0.0402(3) Uani 1 1 d . . . . .
C008 C 0.4063(3) 0.53207(6) 0.3836(2) 0.0513(4) Uani 1 1 d . . . . .
C009 C 0.6440(2) 0.58384(7) 0.6288(2) 0.0446(4) Uani 1 1 d . . . . .
C00A C 0.5692(2) 0.67118(6) 0.5684(2) 0.0409(3) Uani 1 1 d . . . . .
C00B C 0.6986(2) 0.63137(7) 0.6902(2) 0.0436(4) Uani 1 1 d . . . . .
C00C C 0.2662(3) 0.68741(7) 0.5955(3) 0.0522(4) Uani 1 1 d . . . . .
H00C H 0.304476 0.718769 0.640734 0.063 Uiso 1 1 calc R U . . .
C00D C 0.6232(3) 0.72160(7) 0.6314(2) 0.0523(4) Uani 1 1 d . . . . .
C00E C 0.1517(3) 0.59343(7) 0.4605(3) 0.0527(4) Uani 1 1 d . . . . .
H00E H 0.112764 0.562119 0.414946 0.063 Uiso 1 1 calc R U . . .
C00F C 0.9582(3) 0.59967(11) 0.9422(3) 0.0767(7) Uani 1 1 d . . . . .
H00F H 1.064301 0.604694 1.047958 0.092 Uiso 1 1 calc R U . . .
C00G C 0.7466(3) 0.54405(8) 0.7239(3) 0.0623(5) Uani 1 1 d . . . . .
H00G H 0.710756 0.512196 0.683324 0.075 Uiso 1 1 calc R U . . .
C00H C 0.5351(3) 0.63256(8) 0.0554(3) 0.0662(6) Uani 1 1 d . . . . .
H00H H 0.526872 0.622971 -0.054985 0.079 Uiso 1 1 calc R U . . .
C00I C 0.8561(3) 0.63957(9) 0.8473(3) 0.0582(5) Uani 1 1 d . . . . .
H00I H 0.892568 0.671364 0.888294 0.070 Uiso 1 1 calc R U . . .
C00J C 0.5878(3) 0.67947(9) 0.1151(3) 0.0659(6) Uani 1 1 d . . . . .
H00J H 0.614784 0.701497 0.044818 0.079 Uiso 1 1 calc R U . . .
C00K C 0.0962(3) 0.67000(9) 0.5706(3) 0.0656(6) Uani 1 1 d . . . . .
H00K H 0.020118 0.689714 0.600152 0.079 Uiso 1 1 calc R U . . .
C00L C 0.6607(4) 0.76246(9) 0.6769(4) 0.0750(7) Uani 1 1 d . . . . .
H00L H 0.690410 0.794885 0.713091 0.090 Uiso 1 1 calc R U . . .
C00M C 0.3512(4) 0.49315(8) 0.3230(3) 0.0721(6) Uani 1 1 d . . . . .
H00M H 0.307506 0.462329 0.275074 0.087 Uiso 1 1 calc R U . . .
C00N C 0.9045(4) 0.55271(11) 0.8818(4) 0.0821(8) Uani 1 1 d . . . . .
H00N H 0.974704 0.526297 0.947313 0.098 Uiso 1 1 calc R U . . .
C00O C 0.0390(3) 0.62380(9) 0.5024(4) 0.0676(6) Uani 1 1 d . . . . .
H00O H -0.076445 0.612768 0.484276 0.081 Uiso 1 1 calc R U . . .

loop_
_atom_site_aniso_label
_atom_site_aniso_U_11
_atom_site_aniso_U_22
_atom_site_aniso_U_33
_atom_site_aniso_U_23
_atom_site_aniso_U_13
_atom_site_aniso_U_12
C001 0.0339(8) 0.0504(8) 0.0378(8) 0.0040(6) 0.0171(6) 0.0015(6)
C002 0.0359(8) 0.0515(8) 0.0344(7) 0.0047(6) 0.0169(6) 0.0049(6)
C003 0.0378(8) 0.0488(8) 0.0379(7) 0.0041(6) 0.0198(6) 0.0036(6)
C004 0.0545(11) 0.0561(10) 0.0509(10) 0.0058(8) 0.0274(8) -0.0064(8)
C005 0.0420(8) 0.0459(8) 0.0398(8) 0.0043(6) 0.0221(7) 0.0030(7)
C006 0.0599(11) 0.0590(10) 0.0444(9) -0.0026(8) 0.0294(8) -0.0025(8)
C007 0.0360(8) 0.0515(8) 0.0352(7) 0.0075(6) 0.0176(6) 0.0030(6)
C008 0.0602(11) 0.0502(9) 0.0476(9) 0.0062(8) 0.0276(8) 0.0030(8)
C009 0.0395(8) 0.0581(9) 0.0406(8) 0.0079(7) 0.0217(7) 0.0089(7)
C00A 0.0344(8) 0.0516(8) 0.0370(7) -0.0006(6) 0.0159(6) 0.0003(6)
C00B 0.0341(8) 0.0624(10) 0.0374(8) 0.0045(7) 0.0186(6) 0.0048(7)
C00C 0.0483(10) 0.0607(10) 0.0522(10) 0.0014(8) 0.0265(8) 0.0093(8)
C00D 0.0464(10) 0.0605(11) 0.0460(9) -0.0047(8) 0.0169(7) -0.0030(8)
C00E 0.0429(10) 0.0626(10) 0.0554(10) 0.0064(8) 0.0243(8) -0.0044(8)
C00F 0.0479(11) 0.116(2) 0.0491(11) 0.0113(13) 0.0057(9) 0.0168(13)
C00G 0.0592(12) 0.0677(12) 0.0607(12) 0.0184(9) 0.0271(10) 0.0200(9)
C00H 0.0857(16) 0.0813(14) 0.0450(10) -0.0016(9) 0.0412(11) -0.0107(11)
C00I 0.0410(9) 0.0860(13) 0.0425(10) 0.0003(9) 0.0139(8) 0.0010(9)
C00J 0.0799(15) 0.0768(13) 0.0542(11) 0.0102(10) 0.0416(11) -0.0127(11)
C00K 0.0486(11) 0.0837(14) 0.0758(14) 0.0021(11) 0.0379(10) 0.0138(10)
C00L 0.0753(15) 0.0657(13) 0.0695(14) -0.0192(11) 0.0188(11) -0.0141(11)
C00M 0.1033(18) 0.0499(10) 0.0626(12) -0.0014(9) 0.0362(12) -0.0059(11)
C00N 0.0658(15) 0.1005(19) 0.0663(14) 0.0297(14) 0.0170(11) 0.0352(14)
C00O 0.0401(9) 0.0914(15) 0.0812(14) 0.0076(12) 0.0357(9) 0.0015(10)

loop_
_atom_type_symbol
_atom_type_description
_atom_type_scat_dispersion_real
_atom_type_scat_dispersion_imag
_atom_type_scat_source
C C 0.0181 0.0091 'International Tables Vol C Tables 4.2.6.8 and 6.1.1.4'
H H 0.0000 0.0000 'International Tables Vol C Tables 4.2.6.8 and 6.1.1.4'

loop_
_geom_angle_atom_site_label_1
_geom_angle_atom_site_label_2
_geom_angle_atom_site_label_3
_geom_angle
_geom_angle_site_symmetry_1
_geom_angle_site_symmetry_3
_geom_angle_publ_flag
C003 C001 C00A 113.49(13) . . ?
C004 C001 C003 119.85(15) . . ?
C004 C001 C00A 126.65(15) . . ?
C007 C002 C00A 113.35(14) . . ?
C00C C002 C007 120.64(15) . . ?
C00C C002 C00A 126.00(16) . . ?
C001 C003 C005 113.62(14) . . ?
C006 C003 C001 120.63(15) . . ?
C006 C003 C005 125.75(16) . . ?
C001 C004 H004 120.4 . . ?
C001 C004 C00J 119.19(17) . . ?
C00J C004 H004 120.4 . . ?
C003 C005 C007 105.12(12) . . ?
C003 C005 C009 104.87(13) . . ?
C007 C005 C009 104.98(13) . . ?
C008 C005 C003 113.21(14) . . ?
C008 C005 C007 113.08(14) . . ?
C008 C005 C009 114.65(14) . . ?
C003 C006 H006 120.4 . . ?
C003 C006 C00H 119.19(18) . . ?
C00H C006 H006 120.4 . . ?
C002 C007 C005 113.82(13) . . ?
C00E C007 C002 119.98(16) . . ?
C00E C007 C005 126.20(16) . . ?
C00M C008 C005 177.0(2) . . ?
C00B C009 C005 113.54(14) . . ?
C00G C009 C005 126.09(18) . . ?
C00G C009 C00B 120.37(17) . . ?
C001 C00A C002 105.83(13) . . ?
C00B C00A C001 104.91(13) . . ?
C00B C00A C002 104.74(13) . . ?
C00D C00A C001 113.19(14) . . ?
C00D C00A C002 112.76(15) . . ?
C00D C00A C00B 114.55(14) . . ?
C009 C00B C00A 113.59(14) . . ?
C00I C00B C009 120.60(17) . . ?
C00I C00B C00A 125.81(18) . . ?
C002 C00C H00C 120.5 . . ?
C002 C00C C00K 119.08(19) . . ?
C00K C00C H00C 120.5 . . ?
C00L C00D C00A 177.6(2) . . ?
C007 C00E H00E 120.5 . . ?
C007 C00E C00O 119.1(2) . . ?
C00O C00E H00E 120.5 . . ?
C00I C00F H00F 119.7 . . ?
C00N C00F H00F 119.7 . . ?
C00N C00F C00I 120.6(2) . . ?
C009 C00G H00G 120.7 . . ?
C009 C00G C00N 118.6(2) . . ?
C00N C00G H00G 120.7 . . ?
C006 C00H H00H 119.8 . . ?
C00J C00H C006 120.50(18) . . ?
C00J C00H H00H 119.8 . . ?
C00B C00I H00I 120.6 . . ?
C00F C00I C00B 118.9(2) . . ?
C00F C00I H00I 120.6 . . ?
C004 C00J H00J 119.7 . . ?
C00H C00J C004 120.64(18) . . ?
C00H C00J H00J 119.7 . . ?
C00C C00K H00K 119.8 . . ?
C00O C00K C00C 120.48(18) . . ?
C00O C00K H00K 119.8 . . ?
C00D C00L H00L 180.0 . . ?
C008 C00M H00M 180.0 . . ?
C00F C00N C00G 121.0(2) . . ?
C00F C00N H00N 119.5 . . ?
C00G C00N H00N 119.5 . . ?
C00E C00O H00O 119.6 . . ?
C00K C00O C00E 120.73(19) . . ?
C00K C00O H00O 119.6 . . ?

loop_
_geom_bond_atom_site_label_1
_geom_bond_atom_site_label_2
_geom_bond_distance
_geom_bond_site_symmetry_2
_geom_bond_publ_flag
C001 C003 1.393(2) . ?
C001 C004 1.382(2) . ?
C001 C00A 1.538(2) . ?
C002 C007 1.389(2) . ?
C002 C00A 1.539(2) . ?
C002 C00C 1.381(2) . ?
C003 C005 1.537(2) . ?
C003 C006 1.378(2) . ?
C004 H004 0.9300 . ?
C004 C00J 1.392(3) . ?
C005 C007 1.540(2) . ?
C005 C008 1.462(2) . ?
C005 C009 1.542(2) . ?
C006 H006 0.9300 . ?
C006 C00H 1.387(3) . ?
C007 C00E 1.384(2) . ?
C008 C00M 1.174(3) . ?
C009 C00B 1.391(3) . ?
C009 C00G 1.383(2) . ?
C00A C00B 1.538(2) . ?
C00A C00D 1.466(2) . ?
C00B C00I 1.384(2) . ?
C00C H00C 0.9300 . ?
C00C C00K 1.384(3) . ?
C00D C00L 1.172(3) . ?
C00E H00E 0.9300 . ?
C00E C00O 1.388(3) . ?
C00F H00F 0.9300 . ?
C00F C00I 1.383(3) . ?
C00F C00N 1.373(4) . ?
C00G H00G 0.9300 . ?
C00G C00N 1.392(3) . ?
C00H H00H 0.9300 . ?
C00H C00J 1.369(3) . ?
C00I H00I 0.9300 . ?
C00J H00J 0.9300 . ?
C00K H00K 0.9300 . ?
C00K C00O 1.374(3) . ?
C00L H00L 0.9300 . ?
C00M H00M 0.9300 . ?
C00N H00N 0.9300 . ?
C00O H00O 0.9300 . ?

loop_
_geom_torsion_atom_site_label_1
_geom_torsion_atom_site_label_2
_geom_torsion_atom_site_label_3
_geom_torsion_atom_site_label_4
_geom_torsion
_geom_torsion_site_symmetry_1
_geom_torsion_site_symmetry_2
_geom_torsion_site_symmetry_3
_geom_torsion_site_symmetry_4
_geom_torsion_publ_flag
C001 C003 C005 C007 54.82(18) . . . . ?
C001 C003 C005 C008 178.72(14) . . . . ?
C001 C003 C005 C009 -55.59(17) . . . . ?
C001 C003 C006 C00H -0.2(3) . . . . ?
C001 C004 C00J C00H -0.3(3) . . . . ?
C001 C00A C00B C009 -55.78(17) . . . . ?
C001 C00A C00B C00I 124.26(19) . . . . ?
C002 C007 C00E C00O -1.2(3) . . . . ?
C002 C00A C00B C009 55.44(17) . . . . ?
C002 C00A C00B C00I -124.52(18) . . . . ?
C002 C00C C00K C00O -0.5(3) . . . . ?
C003 C001 C004 C00J 0.2(3) . . . . ?
C003 C001 C00A C002 -55.14(17) . . . . ?
C003 C001 C00A C00B 55.30(17) . . . . ?
C003 C001 C00A C00D -179.12(14) . . . . ?
C003 C005 C007 C002 -56.14(17) . . . . ?
C003 C005 C007 C00E 123.67(17) . . . . ?
C003 C005 C009 C00B 55.12(17) . . . . ?
C003 C005 C009 C00G -124.35(19) . . . . ?
C003 C006 C00H C00J 0.1(3) . . . . ?
C004 C001 C003 C005 179.69(16) . . . . ?
C004 C001 C003 C006 0.1(2) . . . . ?
C004 C001 C00A C002 125.60(18) . . . . ?
C004 C001 C00A C00B -123.96(19) . . . . ?
C004 C001 C00A C00D 1.6(2) . . . . ?
C005 C003 C006 C00H -179.8(2) . . . . ?
C005 C007 C00E C00O 178.96(18) . . . . ?
C005 C009 C00B C00A 0.5(2) . . . . ?
C005 C009 C00B C00I -179.55(17) . . . . ?
C005 C009 C00G C00N 179.5(2) . . . . ?
C006 C003 C005 C007 -125.59(18) . . . . ?
C006 C003 C005 C008 -1.7(2) . . . . ?
C006 C003 C005 C009 124.00(18) . . . . ?
C006 C00H C00J C004 0.2(4) . . . . ?
C007 C002 C00A C001 53.87(16) . . . . ?
C007 C002 C00A C00B -56.69(17) . . . . ?
C007 C002 C00A C00D 178.12(13) . . . . ?
C007 C002 C00C C00K -1.1(3) . . . . ?
C007 C005 C009 C00B -55.40(17) . . . . ?
C007 C005 C009 C00G 125.13(19) . . . . ?
C007 C00E C00O C00K -0.3(3) . . . . ?
C008 C005 C007 C002 179.88(13) . . . . ?
C008 C005 C007 C00E -0.3(2) . . . . ?
C008 C005 C009 C00B 179.90(15) . . . . ?
C008 C005 C009 C00G 0.4(3) . . . . ?
C009 C005 C007 C002 54.19(16) . . . . ?
C009 C005 C007 C00E -126.00(18) . . . . ?
C009 C00B C00I C00F 0.0(3) . . . . ?
C009 C00G C00N C00F -0.1(4) . . . . ?
C00A C001 C003 C005 0.38(19) . . . . ?
C00A C001 C003 C006 -179.24(16) . . . . ?
C00A C001 C004 C00J 179.38(18) . . . . ?
C00A C002 C007 C005 1.69(18) . . . . ?
C00A C002 C007 C00E -178.13(15) . . . . ?
C00A C002 C00C C00K 179.01(17) . . . . ?
C00A C00B C00I C00F 179.9(2) . . . . ?
C00B C009 C00G C00N 0.1(3) . . . . ?
C00C C002 C007 C005 -178.21(16) . . . . ?
C00C C002 C007 C00E 2.0(2) . . . . ?
C00C C002 C00A C001 -126.23(18) . . . . ?
C00C C002 C00A C00B 123.21(18) . . . . ?
C00C C002 C00A C00D -2.0(2) . . . . ?
C00C C00K C00O C00E 1.2(4) . . . . ?
C00D C00A C00B C009 179.50(15) . . . . ?
C00D C00A C00B C00I -0.5(2) . . . . ?
C00G C009 C00B C00A 179.99(17) . . . . ?
C00G C009 C00B C00I 0.0(3) . . . . ?
C00I C00F C00N C00G 0.1(4) . . . . ?
C00N C00F C00I C00B 0.0(4) . . . . ?
